data_4334841
loop_
_publ_author_name
'Markus Waibel'
'Thomas F. F\"assler'

_publ_contact_author_address
;Department Chemie, 
Technische Universitaet Muenchen,
D-85747 Garching
Germany
;
_publ_contact_author_email thomas.faessler@lrz.tum.de
_publ_contact_author_fax '(+49) 89-289-13186'
_publ_contact_author_name 'Thomas F. Faessler'
_publ_contact_author_phone '(+49) 89-289-13131'
_publ_section_title
;
 Mixed Si/Ge Nine-Atom Zintl Clusters: ESI Mass Spectrometric
 Investigations and Single-Crystal Structure Determination of Paramagnetic
 [Si9-xGex]3-
;
_journal_name_full 'Inorganic Chemistry'
_journal_page_first 5861
_journal_page_last 5866
_journal_paper_doi 10.1021/ic302802h
_journal_volume 52
_journal_year 2013
_chemical_formula_sum 'C54 H132 Ge6.81 N14 O18 Rb3 Si2.2'
_chemical_formula_weight 2077.78
_chemical_name_systematic
; 
 ? 
;
_space_group_IT_number 2
_symmetry_space_group_name_Hall '-P 1'
_symmetry_space_group_name_H-M 'P -1'
_atom_sites_solution_hydrogens geom
_atom_sites_solution_primary direct
_atom_sites_solution_secondary difmap
_audit_creation_method SHELXL-97
_cell_angle_alpha 80.251(3)
_cell_angle_beta 84.862(3)
_cell_angle_gamma 66.630(4)
_cell_formula_units_Z 2
_cell_length_a 14.1713(5)
_cell_length_b 15.1574(6)
_cell_length_c 22.9195(9)
_cell_measurement_temperature 120(2)
_cell_volume 4452.6(3)
_computing_structure_refinement 'SHELXL-97 (Sheldrick, 1997)'
_computing_structure_solution 'SHELXS-97 (Sheldrick, 1990)'
_diffrn_ambient_temperature 120(2)
_diffrn_measured_fraction_theta_full 0.994
_diffrn_measured_fraction_theta_max 0.994
_diffrn_radiation_monochromator graphite
_diffrn_radiation_source 'fine-focus sealed tube'
_diffrn_radiation_type MoK\a
_diffrn_radiation_wavelength 0.71073
_diffrn_reflns_av_R_equivalents 0.1415
_diffrn_reflns_av_sigmaI/netI 0.2630
_diffrn_reflns_limit_h_max 14
_diffrn_reflns_limit_h_min -16
_diffrn_reflns_limit_k_max 17
_diffrn_reflns_limit_k_min -18
_diffrn_reflns_limit_l_max 27
_diffrn_reflns_limit_l_min -27
_diffrn_reflns_number 44245
_diffrn_reflns_theta_full 25.00
_diffrn_reflns_theta_max 25.00
_diffrn_reflns_theta_min 2.89
_exptl_absorpt_coefficient_mu 3.987
_exptl_absorpt_correction_T_max 1.00000
_exptl_absorpt_correction_T_min 0.59670
_exptl_absorpt_correction_type multi-scan
_exptl_absorpt_process_details
;
CrysAlis RED, Oxford Diffraction Ltd.,
Version 1.171.33.34d (release 27-02-2009 CrysAlis171 .NET)
(compiled Feb 27 2009,15:38:38)
empirical absorption correction using spherical harmonics,
 implemented in SCALE3 ABSPACK scaling algorithm.
;
_exptl_crystal_colour orange
_exptl_crystal_density_diffrn 1.550
_exptl_crystal_description block
_exptl_crystal_F_000 2115
_exptl_crystal_size_max 0.1
_exptl_crystal_size_mid 0.1
_exptl_crystal_size_min 0.08
_refine_diff_density_max 1.997
_refine_diff_density_min -0.695
_refine_diff_density_rms 0.137
_refine_ls_extinction_method none
_refine_ls_goodness_of_fit_ref 0.826
_refine_ls_hydrogen_treatment riding
_refine_ls_matrix_type full
_refine_ls_number_parameters 900
_refine_ls_number_reflns 15574
_refine_ls_number_restraints 0
_refine_ls_restrained_S_all 0.826
_refine_ls_R_factor_all 0.1716
_refine_ls_R_factor_gt 0.0621
_refine_ls_shift/su_max 0.016
_refine_ls_shift/su_mean 0.000
_refine_ls_structure_factor_coef Fsqd
_refine_ls_weighting_details 'calc w=1/[\s^2^(Fo^2^)+(0.0252P)^2^+0.0000P] where P=(Fo^2^+2Fc^2^)/3'
_refine_ls_weighting_scheme calc
_refine_ls_wR_factor_gt 0.0852
_refine_ls_wR_factor_ref 0.1039
_reflns_number_gt 6947
_reflns_number_total 15574
_reflns_threshold_expression >2sigma(I)
_cod_data_source_file ic302802h_si_001_2.cif
_cod_data_source_block compound2
_cod_original_formula_sum 'C54 H132 Ge6.81 N14 O18 Rb3 Si2.20'
_cod_database_code 4334841

loop_
_symmetry_equiv_pos_as_xyz
'x, y, z'
'-x, -y, -z'

loop_
_atom_site_label
_atom_site_type_symbol
_atom_site_fract_x
_atom_site_fract_y
_atom_site_fract_z
_atom_site_U_iso_or_equiv
_atom_site_adp_type
_atom_site_occupancy
_atom_site_symmetry_multiplicity
_atom_site_calc_flag
_atom_site_refinement_flags
Rb1 Rb 0.22601(7) 0.84362(7) 0.06098(4) 0.0170(2) Uani 1 1 d .
Rb2 Rb 0.38453(7) 0.38505(7) 0.34271(4) 0.0165(2) Uani 1 1 d .
Rb3 Rb 0.06361(7) 0.15793(7) 0.36451(4) 0.0202(3) Uani 1 1 d .
Ge2 Ge 0.85642(9) 0.65343(9) 0.23405(5) 0.0225(5) Uani 0.790(6) 1 d P
Ge3 Ge 0.88873(9) 0.74147(9) 0.31679(5) 0.0267(5) Uani 0.841(6) 1 d P
Ge4 Ge 0.77954(17) 0.8941(2) 0.25040(9) 0.0521(11) Uani 0.271(6) 1 d P
Ge1 Ge 0.74560(10) 0.81690(10) 0.16930(5) 0.0236(5) Uani 0.636(5) 1 d P
Ge8 Ge 0.69926(8) 0.85055(8) 0.34926(4) 0.0193(4) Uani 0.902(5) 1 d P
Ge5 Ge 0.59661(9) 0.90541(9) 0.24267(5) 0.0221(5) Uani 0.825(6) 1 d P
Ge6 Ge 0.66055(9) 0.70879(9) 0.22940(5) 0.0204(5) Uani 0.738(5) 1 d P
Ge7 Ge 0.76349(8) 0.65265(8) 0.33661(4) 0.0225(4) Uani 0.904(6) 1 d P
Ge9 Ge 0.57580(9) 0.77618(9) 0.32550(5) 0.0259(5) Uani 0.901(6) 1 d P
Si2 Si 0.85642(9) 0.65343(9) 0.23405(5) 0.0225(5) Uani 0.210(6) 1 d P
Si3 Si 0.88873(9) 0.74147(9) 0.31679(5) 0.0267(5) Uani 0.159(6) 1 d P
Si4 Si 0.77954(17) 0.8941(2) 0.25040(9) 0.0521(11) Uani 0.729(6) 1 d P
Si1 Si 0.74560(10) 0.81690(10) 0.16930(5) 0.0236(5) Uani 0.364(5) 1 d P
Si8 Si 0.69926(8) 0.85055(8) 0.34926(4) 0.0193(4) Uani 0.098(5) 1 d P
Si5 Si 0.59661(9) 0.90541(9) 0.24267(5) 0.0221(5) Uani 0.175(6) 1 d P
Si6 Si 0.66055(9) 0.70879(9) 0.22940(5) 0.0204(5) Uani 0.262(5) 1 d P
Si7 Si 0.76349(8) 0.65265(8) 0.33661(4) 0.0225(4) Uani 0.096(6) 1 d P
Si9 Si 0.57580(9) 0.77618(9) 0.32550(5) 0.0259(5) Uani 0.099(6) 1 d P
C1 C 0.0502(6) 1.0000(6) 0.1676(4) 0.018(2) Uani 1 1 d .
H1A H -0.0078 1.0288 0.1401 0.021 Uiso 1 1 calc R
H1B H 0.0326 1.0400 0.2001 0.021 Uiso 1 1 calc R
C2 C 0.0582(7) 0.9004(7) 0.1936(4) 0.026(3) Uani 1 1 d .
H2A H 0.1174 0.8692 0.2202 0.031 Uiso 1 1 calc R
H2B H -0.0049 0.9043 0.2172 0.031 Uiso 1 1 calc R
C3 C 0.0771(7) 0.7485(7) 0.1733(4) 0.021(2) Uani 1 1 d .
H3A H 0.0155 0.7535 0.1988 0.025 Uiso 1 1 calc R
H3B H 0.1386 0.7149 0.1980 0.025 Uiso 1 1 calc R
C4 C 0.0834(7) 0.6913(7) 0.1245(4) 0.024(2) Uani 1 1 d .
H4A H 0.0762 0.6297 0.1415 0.029 Uiso 1 1 calc R
H4B H 0.0265 0.7289 0.0969 0.029 Uiso 1 1 calc R
C5 C 0.1875(7) 0.6201(8) 0.0456(4) 0.032(3) Uani 1 1 d .
H5A H 0.1328 0.6602 0.0170 0.038 Uiso 1 1 calc R
H5B H 0.1774 0.5591 0.0605 0.038 Uiso 1 1 calc R
C6 C 0.2918(7) 0.5968(7) 0.0147(4) 0.032(3) Uani 1 1 d .
H6A H 0.3457 0.5601 0.0443 0.039 Uiso 1 1 calc R
H6B H 0.2986 0.5540 -0.0149 0.039 Uiso 1 1 calc R
C7 C 0.1160(7) 1.1024(7) 0.0990(4) 0.020(2) Uani 1 1 d .
H7A H 0.1791 1.1162 0.0917 0.024 Uiso 1 1 calc R
H7B H 0.0664 1.1527 0.1214 0.024 Uiso 1 1 calc R
C8 C 0.0704(6) 1.1114(7) 0.0399(4) 0.015(2) Uani 1 1 d .
H8A H 0.0061 1.0996 0.0461 0.018 Uiso 1 1 calc R
H8B H 0.0540 1.1777 0.0179 0.018 Uiso 1 1 calc R
C9 C 0.1115(6) 1.0573(7) -0.0524(4) 0.015(2) Uani 1 1 d .
H9A H 0.1077 1.1219 -0.0722 0.018 Uiso 1 1 calc R
H9B H 0.0420 1.0563 -0.0523 0.018 Uiso 1 1 calc R
C10 C 0.1855(7) 0.9800(6) -0.0865(4) 0.017(2) Uani 1 1 d .
H10A H 0.1667 0.9968 -0.1287 0.020 Uiso 1 1 calc R
H10B H 0.2558 0.9780 -0.0841 0.020 Uiso 1 1 calc R
C11 C 0.2470(7) 0.8186(7) -0.1000(4) 0.024(3) Uani 1 1 d .
H11A H 0.3165 0.8202 -0.1049 0.029 Uiso 1 1 calc R
H11B H 0.2171 0.8342 -0.1396 0.029 Uiso 1 1 calc R
C12 C 0.2551(7) 0.7179(7) -0.0717(4) 0.024(2) Uani 1 1 d .
H12A H 0.1848 0.7187 -0.0645 0.028 Uiso 1 1 calc R
H12B H 0.2908 0.6718 -0.1000 0.028 Uiso 1 1 calc R
C13 C 0.2212(7) 0.9903(7) 0.1798(4) 0.024(3) Uani 1 1 d .
H13A H 0.2231 0.9350 0.2103 0.028 Uiso 1 1 calc R
H13B H 0.2013 1.0484 0.1997 0.028 Uiso 1 1 calc R
C14 C 0.3266(7) 0.9686(7) 0.1521(4) 0.025(3) Uani 1 1 d .
H14A H 0.3247 1.0220 0.1201 0.030 Uiso 1 1 calc R
H14B H 0.3748 0.9640 0.1823 0.030 Uiso 1 1 calc R
C15 C 0.4592(7) 0.8571(7) 0.1030(4) 0.025(2) Uani 1 1 d .
H15A H 0.5051 0.8637 0.1306 0.030 Uiso 1 1 calc R
H15B H 0.4559 0.9034 0.0664 0.030 Uiso 1 1 calc R
C16 C 0.5035(8) 0.7544(8) 0.0881(4) 0.032(3) Uani 1 1 d .
H16A H 0.5767 0.7359 0.0756 0.039 Uiso 1 1 calc R
H16B H 0.4989 0.7081 0.1233 0.039 Uiso 1 1 calc R
C17 C 0.4766(7) 0.6567(7) 0.0270(4) 0.033(3) Uani 1 1 d .
H17A H 0.4634 0.6140 0.0617 0.039 Uiso 1 1 calc R
H17B H 0.5515 0.6308 0.0180 0.039 Uiso 1 1 calc R
C18 C 0.4210(7) 0.6559(7) -0.0246(4) 0.025(2) Uani 1 1 d .
H18A H 0.4316 0.7018 -0.0581 0.030 Uiso 1 1 calc R
H18B H 0.4521 0.5901 -0.0363 0.030 Uiso 1 1 calc R
C19 C 0.1948(7) 0.4466(7) 0.4711(4) 0.028(3) Uani 1 1 d .
H19A H 0.1852 0.5158 0.4650 0.034 Uiso 1 1 calc R
H19B H 0.1663 0.4320 0.5108 0.034 Uiso 1 1 calc R
C20 C 0.1354(7) 0.4312(7) 0.4254(4) 0.028(3) Uani 1 1 d .
H20A H 0.1478 0.3615 0.4294 0.033 Uiso 1 1 calc R
H20B H 0.0610 0.4681 0.4318 0.033 Uiso 1 1 calc R
C21 C 0.1037(7) 0.4572(7) 0.3239(3) 0.019(2) Uani 1 1 d .
H21A H 0.0306 0.4971 0.3321 0.022 Uiso 1 1 calc R
H21B H 0.1108 0.3891 0.3258 0.022 Uiso 1 1 calc R
C22 C 0.1340(7) 0.4924(8) 0.2637(4) 0.033(3) Uani 1 1 d .
H22A H 0.0878 0.4913 0.2342 0.040 Uiso 1 1 calc R
H22B H 0.1280 0.5602 0.2617 0.040 Uiso 1 1 calc R
C23 C 0.2681(7) 0.4568(7) 0.1901(4) 0.027(3) Uani 1 1 d .
H23A H 0.2662 0.5237 0.1842 0.033 Uiso 1 1 calc R
H23B H 0.2196 0.4542 0.1625 0.033 Uiso 1 1 calc R
C24 C 0.3764(6) 0.3854(7) 0.1777(4) 0.021(2) Uani 1 1 d .
H24A H 0.3772 0.3188 0.1848 0.025 Uiso 1 1 calc R
H24B H 0.3943 0.3994 0.1353 0.025 Uiso 1 1 calc R
C25 C 0.3623(7) 0.4268(7) 0.5000(4) 0.025(3) Uani 1 1 d .
H25A H 0.4318 0.3767 0.5090 0.030 Uiso 1 1 calc R
H25B H 0.3260 0.4422 0.5383 0.030 Uiso 1 1 calc R
C26 C 0.3734(7) 0.5168(7) 0.4671(4) 0.022(2) Uani 1 1 d .
H26A H 0.3053 0.5656 0.4541 0.027 Uiso 1 1 calc R
H26B H 0.4018 0.5451 0.4935 0.027 Uiso 1 1 calc R
C27 C 0.4532(7) 0.5756(7) 0.3834(4) 0.022(2) Uani 1 1 d .
H27A H 0.4833 0.6046 0.4083 0.027 Uiso 1 1 calc R
H27B H 0.3855 0.6251 0.3701 0.027 Uiso 1 1 calc R
C28 C 0.5222(7) 0.5474(7) 0.3306(4) 0.026(3) Uani 1 1 d .
H28A H 0.5411 0.6020 0.3116 0.031 Uiso 1 1 calc R
H28B H 0.5861 0.4910 0.3430 0.031 Uiso 1 1 calc R
C29 C 0.5320(7) 0.5008(7) 0.2372(4) 0.024(3) Uani 1 1 d .
H29A H 0.5972 0.4447 0.2474 0.029 Uiso 1 1 calc R
H29B H 0.5488 0.5572 0.2194 0.029 Uiso 1 1 calc R
C30 C 0.4759(7) 0.4777(7) 0.1942(4) 0.021(2) Uani 1 1 d .
H30A H 0.4093 0.5331 0.1861 0.026 Uiso 1 1 calc R
H30B H 0.5163 0.4705 0.1565 0.026 Uiso 1 1 calc R
C31 C 0.3285(7) 0.2843(7) 0.4942(4) 0.022(2) Uani 1 1 d .
H31A H 0.2781 0.2645 0.4786 0.026 Uiso 1 1 calc R
H31B H 0.3170 0.2806 0.5377 0.026 Uiso 1 1 calc R
C32 C 0.4352(7) 0.2118(8) 0.4821(4) 0.032(3) Uani 1 1 d .
H32A H 0.4869 0.2324 0.4955 0.038 Uiso 1 1 calc R
H32B H 0.4443 0.1474 0.5047 0.038 Uiso 1 1 calc R
C33 C 0.5524(7) 0.1417(7) 0.4080(4) 0.024(2) Uani 1 1 d .
H33A H 0.5690 0.0779 0.4332 0.029 Uiso 1 1 calc R
H33B H 0.6015 0.1693 0.4165 0.029 Uiso 1 1 calc R
C34 C 0.5631(7) 0.1284(7) 0.3444(4) 0.026(3) Uani 1 1 d .
H34A H 0.6317 0.0784 0.3368 0.031 Uiso 1 1 calc R
H34B H 0.5104 0.1056 0.3351 0.031 Uiso 1 1 calc R
C35 C 0.5515(7) 0.2088(7) 0.2477(4) 0.031(3) Uani 1 1 d .
H35A H 0.4900 0.1977 0.2395 0.037 Uiso 1 1 calc R
H35B H 0.6132 0.1526 0.2380 0.037 Uiso 1 1 calc R
C36 C 0.5515(7) 0.2991(8) 0.2102(4) 0.025(3) Uani 1 1 d .
H36A H 0.5630 0.2876 0.1684 0.030 Uiso 1 1 calc R
H36B H 0.6104 0.3118 0.2214 0.030 Uiso 1 1 calc R
C37 C 0.3109(7) 0.0510(7) 0.4403(4) 0.032(3) Uani 1 1 d .
H37A H 0.3259 0.1079 0.4212 0.039 Uiso 1 1 calc R
H37B H 0.3763 -0.0001 0.4557 0.039 Uiso 1 1 calc R
C38 C 0.2390(8) 0.0799(8) 0.4911(4) 0.038(3) Uani 1 1 d .
H38A H 0.2163 0.0267 0.5080 0.046 Uiso 1 1 calc R
H38B H 0.2743 0.0921 0.5224 0.046 Uiso 1 1 calc R
C39 C 0.0781(8) 0.1938(9) 0.5187(4) 0.043(3) Uani 1 1 d .
H39A H 0.1113 0.2037 0.5518 0.051 Uiso 1 1 calc R
H39B H 0.0546 0.1404 0.5333 0.051 Uiso 1 1 calc R
C40 C -0.0128(8) 0.2842(9) 0.5002(4) 0.037(3) Uani 1 1 d .
H40A H -0.0619 0.3007 0.5341 0.045 Uiso 1 1 calc R
H40B H 0.0092 0.3389 0.4869 0.045 Uiso 1 1 calc R
C41 C -0.1438(9) 0.3545(9) 0.4313(5) 0.050(3) Uani 1 1 d .
H41A H -0.1176 0.4032 0.4101 0.060 Uiso 1 1 calc R
H41B H -0.1893 0.3824 0.4646 0.060 Uiso 1 1 calc R
C42 C -0.2022(8) 0.3293(10) 0.3900(5) 0.063(4) Uani 1 1 d .
H42A H -0.2206 0.2755 0.4111 0.076 Uiso 1 1 calc R
H42B H -0.2672 0.3862 0.3806 0.076 Uiso 1 1 calc R
C43 C 0.3402(7) 0.0109(8) 0.3407(5) 0.037(3) Uani 1 1 d .
H43A H 0.3295 -0.0329 0.3168 0.045 Uiso 1 1 calc R
H43B H 0.4132 -0.0184 0.3521 0.045 Uiso 1 1 calc R
C44 C 0.3212(8) 0.1057(9) 0.3028(5) 0.043(3) Uani 1 1 d .
H44A H 0.3258 0.1522 0.3270 0.051 Uiso 1 1 calc R
H44B H 0.3748 0.0972 0.2710 0.051 Uiso 1 1 calc R
C45 C 0.2102(9) 0.2288(8) 0.2367(5) 0.040(3) Uani 1 1 d .
H45A H 0.2586 0.2120 0.2026 0.048 Uiso 1 1 calc R
H45B H 0.2257 0.2751 0.2559 0.048 Uiso 1 1 calc R
C46 C 0.1050(9) 0.2746(8) 0.2157(5) 0.045(3) Uani 1 1 d .
H46A H 0.0987 0.3308 0.1849 0.054 Uiso 1 1 calc R
H46B H 0.0886 0.2276 0.1977 0.054 Uiso 1 1 calc R
C47 C -0.0697(9) 0.3585(8) 0.2437(5) 0.050(3) Uani 1 1 d .
H47A H -0.0887 0.3183 0.2209 0.060 Uiso 1 1 calc R
H47B H -0.0746 0.4188 0.2171 0.060 Uiso 1 1 calc R
C48 C -0.1435(8) 0.3838(8) 0.2951(5) 0.043(3) Uani 1 1 d .
H48A H -0.1227 0.4220 0.3186 0.051 Uiso 1 1 calc R
H48B H -0.2129 0.4253 0.2800 0.051 Uiso 1 1 calc R
C49 C 0.2747(8) -0.0791(8) 0.4171(5) 0.040(3) Uani 1 1 d .
H49A H 0.2483 -0.0793 0.4586 0.048 Uiso 1 1 calc R
H49B H 0.3465 -0.1275 0.4174 0.048 Uiso 1 1 calc R
C50 C 0.2094(7) -0.1118(8) 0.3813(5) 0.039(3) Uani 1 1 d .
H50A H 0.2334 -0.1104 0.3393 0.046 Uiso 1 1 calc R
H50B H 0.2173 -0.1791 0.3974 0.046 Uiso 1 1 calc R
C51 C 0.0429(8) -0.0726(9) 0.3476(4) 0.043(3) Uani 1 1 d .
H51A H 0.0495 -0.1405 0.3606 0.051 Uiso 1 1 calc R
H51B H 0.0682 -0.0672 0.3060 0.051 Uiso 1 1 calc R
C52 C -0.0670(8) -0.0052(7) 0.3519(5) 0.033(3) Uani 1 1 d .
H52A H -0.1095 -0.0282 0.3313 0.040 Uiso 1 1 calc R
H52B H -0.0895 -0.0067 0.3940 0.040 Uiso 1 1 calc R
C53 C -0.1882(8) 0.1537(9) 0.3322(5) 0.048(3) Uani 1 1 d .
H53A H -0.2096 0.1524 0.3745 0.058 Uiso 1 1 calc R
H53B H -0.2313 0.1308 0.3120 0.058 Uiso 1 1 calc R
C54 C -0.2028(8) 0.2554(8) 0.3048(5) 0.048(3) Uani 1 1 d .
H54A H -0.1800 0.2548 0.2628 0.057 Uiso 1 1 calc R
H54B H -0.2772 0.2966 0.3058 0.057 Uiso 1 1 calc R
N1 N 0.1418(5) 1.0080(5) 0.1357(3) 0.0185(19) Uani 1 1 d .
N2 N 0.3105(6) 0.6815(5) -0.0149(3) 0.0211(19) Uani 1 1 d .
N3 N 0.3070(5) 0.3854(5) 0.4692(3) 0.0171(18) Uani 1 1 d .
N4 N 0.4559(6) 0.3885(6) 0.2141(3) 0.0186(19) Uani 1 1 d .
N5 N 0.2752(6) 0.0149(6) 0.3952(3) 0.023(2) Uani 1 1 d .
N6 N -0.1485(6) 0.3002(7) 0.3331(4) 0.038(2) Uani 1 1 d .
N7 N 0.3417(6) 0.7500(6) 0.2501(3) 0.041(2) Uani 1 1 d .
H7C H 0.2872 0.7653 0.2761 0.061 Uiso 1 1 calc R
H7D H 0.3824 0.7814 0.2558 0.061 Uiso 1 1 calc R
H7E H 0.3787 0.6848 0.2561 0.061 Uiso 1 1 calc R
N8 N 0.1735(6) 0.6700(6) 0.3518(3) 0.035(2) Uani 1 1 d .
H8C H 0.1639 0.6806 0.3902 0.052 Uiso 1 1 calc R
H8D H 0.1124 0.6785 0.3371 0.052 Uiso 1 1 calc R
H8E H 0.1982 0.7126 0.3302 0.052 Uiso 1 1 calc R
N9 N 0.3344(7) 0.1106(8) 0.9893(3) 0.066(3) Uani 1 1 d .
H9C H 0.3445 0.1548 1.0076 0.098 Uiso 1 1 calc R
H9D H 0.3841 0.0507 1.0000 0.098 Uiso 1 1 calc R
H9E H 0.2715 0.1094 1.0002 0.098 Uiso 1 1 calc R
N10 N 0.7266(7) 0.5111(7) 0.1276(4) 0.063(3) Uani 1 1 d .
H10C H 0.7402 0.5119 0.1655 0.095 Uiso 1 1 calc R
H10D H 0.7721 0.5278 0.1024 0.095 Uiso 1 1 calc R
H10E H 0.7324 0.4505 0.1235 0.095 Uiso 1 1 calc R
N11 N 0.5018(7) 0.1320(7) 0.1112(4) 0.075(3) Uani 1 1 d .
H11C H 0.5603 0.1075 0.1324 0.113 Uiso 1 1 calc R
H11D H 0.5163 0.1118 0.0750 0.113 Uiso 1 1 calc R
H11E H 0.4545 0.1105 0.1308 0.113 Uiso 1 1 calc R
N12 N 0.8715(8) 0.6358(9) 0.0627(4) 0.089(4) Uani 1 1 d .
H12C H 0.8910 0.6552 0.0935 0.134 Uiso 1 1 calc R
H12D H 0.8950 0.6600 0.0281 0.134 Uiso 1 1 calc R
H12E H 0.8984 0.5698 0.0669 0.134 Uiso 1 1 calc R
N13 N 0.0137(8) 0.6130(8) 0.9357(4) 0.076(4) Uani 1 1 d .
H13C H 0.0253 0.6655 0.9419 0.114 Uiso 1 1 calc R
H13D H 0.0476 0.5612 0.9630 0.114 Uiso 1 1 calc R
H13E H -0.0549 0.6264 0.9391 0.114 Uiso 1 1 calc R
N14 N 0.2572(8) 0.3113(8) 0.0617(5) 0.098(4) Uani 1 1 d .
H14C H 0.3159 0.2676 0.0794 0.147 Uiso 1 1 calc R
H14D H 0.2575 0.3007 0.0238 0.147 Uiso 1 1 calc R
H14E H 0.2018 0.3043 0.0820 0.147 Uiso 1 1 calc R
O1 O 0.0711(4) 0.8444(4) 0.1481(2) 0.0184(15) Uani 1 1 d .
O2 O 0.1800(4) 0.6709(4) 0.0932(2) 0.0202(16) Uani 1 1 d .
O3 O 0.1434(4) 1.0418(4) 0.0071(2) 0.0189(15) Uani 1 1 d .
O4 O 0.1848(4) 0.8884(4) -0.0643(2) 0.0170(15) Uani 1 1 d .
O5 O 0.3614(4) 0.8801(5) 0.1288(2) 0.0209(16) Uani 1 1 d .
O6 O 0.4447(5) 0.7520(5) 0.0408(3) 0.0241(16) Uani 1 1 d .
O7 O 0.1658(4) 0.4624(5) 0.3678(2) 0.0211(16) Uani 1 1 d .
O8 O 0.2382(5) 0.4312(5) 0.2507(2) 0.0227(16) Uani 1 1 d .
O9 O 0.4397(4) 0.4929(5) 0.4176(2) 0.0208(16) Uani 1 1 d .
O10 O 0.4698(4) 0.5226(4) 0.2893(2) 0.0195(16) Uani 1 1 d .
O11 O 0.4510(4) 0.2046(4) 0.4213(2) 0.0201(16) Uani 1 1 d .
O12 O 0.5511(4) 0.2163(4) 0.3080(2) 0.0196(15) Uani 1 1 d .
O13 O 0.1515(5) 0.1661(5) 0.4719(2) 0.0244(16) Uani 1 1 d .
O14 O -0.0611(5) 0.2686(5) 0.4528(3) 0.0359(19) Uani 1 1 d .
O15 O 0.2241(5) 0.1434(5) 0.2777(3) 0.0310(18) Uani 1 1 d .
O16 O 0.0343(5) 0.3063(5) 0.2628(3) 0.0339(18) Uani 1 1 d .
O17 O 0.1041(5) -0.0479(5) 0.3851(3) 0.0310(18) Uani 1 1 d .
O18 O -0.0840(5) 0.0923(5) 0.3266(3) 0.0307(18) Uani 1 1 d .

loop_
_atom_site_aniso_label
_atom_site_aniso_U_11
_atom_site_aniso_U_22
_atom_site_aniso_U_33
_atom_site_aniso_U_23
_atom_site_aniso_U_13
_atom_site_aniso_U_12
Rb1 0.0155(6) 0.0150(6) 0.0177(5) -0.0016(4) -0.0016(4) -0.0032(5)
Rb2 0.0141(6) 0.0149(6) 0.0173(5) -0.0004(4) -0.0013(4) -0.0030(5)
Rb3 0.0164(6) 0.0178(6) 0.0227(5) -0.0033(5) -0.0025(4) -0.0023(5)
Ge2 0.0173(8) 0.0245(9) 0.0221(7) -0.0036(6) 0.0031(5) -0.0050(7)
Ge3 0.0200(8) 0.0270(9) 0.0306(8) -0.0058(6) -0.0058(5) -0.0047(7)
Ge4 0.0268(16) 0.099(3) 0.0245(13) -0.0007(14) -0.0018(10) -0.0212(16)
Ge1 0.0302(10) 0.0198(10) 0.0199(8) -0.0023(7) 0.0019(6) -0.0095(8)
Ge8 0.0239(8) 0.0169(8) 0.0166(6) -0.0041(5) 0.0016(5) -0.0073(6)
Ge5 0.0154(8) 0.0182(9) 0.0279(8) -0.0021(6) -0.0070(5) -0.0008(6)
Ge6 0.0187(9) 0.0210(9) 0.0239(8) -0.0040(6) -0.0020(6) -0.0098(7)
Ge7 0.0268(8) 0.0153(8) 0.0186(7) 0.0005(5) 0.0025(5) -0.0029(6)
Ge9 0.0210(8) 0.0231(8) 0.0344(8) -0.0078(6) 0.0102(5) -0.0102(6)
Si2 0.0173(8) 0.0245(9) 0.0221(7) -0.0036(6) 0.0031(5) -0.0050(7)
Si3 0.0200(8) 0.0270(9) 0.0306(8) -0.0058(6) -0.0058(5) -0.0047(7)
Si4 0.0268(16) 0.099(3) 0.0245(13) -0.0007(14) -0.0018(10) -0.0212(16)
Si1 0.0302(10) 0.0198(10) 0.0199(8) -0.0023(7) 0.0019(6) -0.0095(8)
Si8 0.0239(8) 0.0169(8) 0.0166(6) -0.0041(5) 0.0016(5) -0.0073(6)
Si5 0.0154(8) 0.0182(9) 0.0279(8) -0.0021(6) -0.0070(5) -0.0008(6)
Si6 0.0187(9) 0.0210(9) 0.0239(8) -0.0040(6) -0.0020(6) -0.0098(7)
Si7 0.0268(8) 0.0153(8) 0.0186(7) 0.0005(5) 0.0025(5) -0.0029(6)
Si9 0.0210(8) 0.0231(8) 0.0344(8) -0.0078(6) 0.0102(5) -0.0102(6)
C1 0.015(6) 0.013(6) 0.024(5) -0.011(5) -0.006(4) 0.001(5)
C2 0.022(6) 0.034(8) 0.024(6) -0.011(5) 0.009(5) -0.013(6)
C3 0.013(6) 0.020(7) 0.020(5) 0.003(5) -0.002(4) 0.000(5)
C4 0.017(6) 0.023(7) 0.031(6) -0.001(5) -0.002(5) -0.007(5)
C5 0.042(7) 0.036(8) 0.019(6) 0.000(5) 0.003(5) -0.018(6)
C6 0.034(7) 0.021(7) 0.035(6) -0.004(6) -0.001(5) -0.004(6)
C7 0.016(6) 0.013(6) 0.031(6) -0.003(5) -0.012(4) -0.004(5)
C8 0.007(5) 0.010(6) 0.026(5) -0.002(5) -0.001(4) -0.002(5)
C9 0.009(6) 0.010(6) 0.026(5) -0.003(5) -0.007(4) -0.002(5)
C10 0.021(6) 0.005(6) 0.020(5) 0.006(4) -0.004(4) -0.003(5)
C11 0.027(7) 0.024(7) 0.019(5) -0.010(5) 0.002(5) -0.006(6)
C12 0.031(7) 0.018(7) 0.012(5) -0.006(5) 0.006(4) 0.001(5)
C13 0.021(6) 0.034(7) 0.025(6) -0.010(5) -0.008(5) -0.016(6)
C14 0.026(7) 0.030(7) 0.025(6) -0.007(5) -0.008(5) -0.016(6)
C15 0.014(6) 0.021(7) 0.038(6) 0.002(5) -0.010(5) -0.006(5)
C16 0.035(7) 0.031(8) 0.032(6) -0.003(6) -0.011(5) -0.012(6)
C17 0.028(7) 0.026(7) 0.044(7) -0.013(6) 0.009(5) -0.009(6)
C18 0.035(7) 0.011(6) 0.018(5) 0.013(5) 0.000(5) -0.003(6)
C19 0.030(7) 0.030(7) 0.020(6) -0.008(5) 0.003(5) -0.005(6)
C20 0.034(7) 0.018(7) 0.025(6) 0.006(5) 0.006(5) -0.008(6)
C21 0.016(6) 0.022(7) 0.018(5) 0.001(5) -0.001(4) -0.009(5)
C22 0.012(6) 0.043(8) 0.041(7) -0.007(6) -0.010(5) -0.005(6)
C23 0.024(7) 0.031(7) 0.027(6) -0.001(5) -0.010(5) -0.011(6)
C24 0.020(6) 0.016(6) 0.019(5) 0.001(5) -0.007(4) 0.000(5)
C25 0.031(7) 0.021(7) 0.017(5) -0.001(5) -0.001(5) -0.005(6)
C26 0.012(6) 0.018(7) 0.039(6) -0.011(5) -0.003(5) -0.006(5)
C27 0.020(6) 0.016(6) 0.030(6) 0.000(5) -0.011(5) -0.005(5)
C28 0.030(7) 0.023(7) 0.030(6) -0.002(5) -0.004(5) -0.017(6)
C29 0.038(7) 0.022(7) 0.020(5) 0.001(5) 0.008(5) -0.024(6)
C30 0.014(6) 0.018(6) 0.028(6) -0.002(5) 0.014(4) -0.005(5)
C31 0.033(7) 0.026(7) 0.016(5) -0.009(5) -0.001(4) -0.018(6)
C32 0.015(6) 0.037(8) 0.017(5) 0.011(5) -0.005(4) 0.013(6)
C33 0.007(6) 0.030(7) 0.027(6) 0.004(5) -0.001(4) -0.002(5)
C34 0.015(6) 0.023(7) 0.034(6) 0.006(5) 0.004(5) -0.007(5)
C35 0.023(7) 0.029(8) 0.044(7) -0.014(6) 0.008(5) -0.011(6)
C36 0.006(6) 0.046(8) 0.023(6) -0.008(6) 0.005(4) -0.012(6)
C37 0.039(7) 0.024(7) 0.033(6) 0.007(6) -0.023(5) -0.012(6)
C38 0.040(8) 0.037(8) 0.031(7) 0.002(6) -0.015(6) -0.008(7)
C39 0.036(8) 0.079(11) 0.027(6) -0.025(7) 0.006(5) -0.030(8)
C40 0.028(7) 0.057(9) 0.041(7) -0.031(7) 0.021(6) -0.027(7)
C41 0.044(8) 0.046(9) 0.042(7) -0.010(7) -0.012(6) 0.004(7)
C42 0.005(7) 0.083(12) 0.086(10) -0.034(9) -0.006(6) 0.008(7)
C43 0.005(6) 0.030(8) 0.075(9) -0.036(7) -0.002(6) 0.005(5)
C44 0.042(8) 0.055(10) 0.038(7) -0.019(7) 0.013(6) -0.024(8)
C45 0.050(9) 0.037(8) 0.041(7) -0.017(7) 0.025(6) -0.027(7)
C46 0.086(11) 0.016(7) 0.039(7) 0.000(6) -0.002(7) -0.027(8)
C47 0.068(10) 0.028(8) 0.050(8) 0.009(7) -0.031(7) -0.015(8)
C48 0.043(8) 0.020(8) 0.067(9) 0.001(7) -0.022(7) -0.013(7)
C49 0.030(7) 0.030(8) 0.057(8) -0.010(7) -0.011(6) -0.005(6)
C50 0.031(7) 0.022(7) 0.063(8) -0.010(6) -0.013(6) -0.007(6)
C51 0.043(8) 0.048(9) 0.041(7) -0.021(7) 0.000(6) -0.015(7)
C52 0.034(7) 0.018(7) 0.052(7) 0.004(6) -0.004(6) -0.018(6)
C53 0.019(7) 0.050(10) 0.069(9) 0.002(7) -0.019(6) -0.006(7)
C54 0.028(7) 0.031(8) 0.068(9) 0.014(7) -0.026(6) 0.001(6)
N1 0.016(5) 0.009(5) 0.027(5) -0.009(4) 0.003(4) 0.000(4)
N2 0.021(5) 0.011(5) 0.028(5) 0.001(4) 0.007(4) -0.005(4)
N3 0.018(5) 0.011(5) 0.018(4) 0.007(4) -0.012(3) -0.003(4)
N4 0.019(5) 0.012(5) 0.014(4) 0.005(4) -0.011(3) 0.005(4)
N5 0.020(5) 0.009(5) 0.035(5) -0.002(4) -0.010(4) 0.001(4)
N6 0.017(6) 0.032(7) 0.062(7) -0.004(6) -0.015(5) -0.004(5)
N7 0.020(6) 0.031(6) 0.059(6) -0.011(5) 0.011(5) 0.002(5)
N8 0.037(6) 0.040(7) 0.039(5) -0.008(5) -0.015(4) -0.024(5)
N9 0.059(7) 0.116(11) 0.047(6) 0.000(7) -0.011(5) -0.062(8)
N10 0.082(8) 0.066(8) 0.053(7) -0.033(6) 0.002(6) -0.032(7)
N11 0.063(8) 0.058(9) 0.100(9) -0.008(7) 0.005(7) -0.022(7)
N12 0.095(10) 0.142(13) 0.064(8) -0.051(8) 0.024(7) -0.071(10)
N13 0.075(9) 0.082(10) 0.065(8) -0.006(7) -0.004(6) -0.025(8)
N14 0.058(8) 0.134(13) 0.109(10) -0.047(9) 0.011(7) -0.036(9)
O1 0.026(4) 0.014(4) 0.013(3) 0.003(3) -0.004(3) -0.008(3)
O2 0.026(4) 0.023(4) 0.016(3) -0.006(3) 0.004(3) -0.013(4)
O3 0.014(4) 0.020(4) 0.016(3) 0.001(3) -0.002(3) -0.001(3)
O4 0.016(4) 0.006(4) 0.025(4) -0.003(3) 0.006(3) -0.002(3)
O5 0.011(4) 0.022(4) 0.026(4) -0.006(3) -0.002(3) -0.002(3)
O6 0.023(4) 0.022(4) 0.026(4) 0.001(3) -0.001(3) -0.008(4)
O7 0.022(4) 0.029(5) 0.018(3) -0.001(3) 0.001(3) -0.017(4)
O8 0.021(4) 0.026(5) 0.020(4) 0.000(3) 0.003(3) -0.010(4)
O9 0.021(4) 0.023(4) 0.022(4) -0.009(3) 0.005(3) -0.012(4)
O10 0.017(4) 0.027(5) 0.019(3) -0.007(3) 0.001(3) -0.013(4)
O11 0.019(4) 0.017(4) 0.018(4) -0.005(3) 0.002(3) 0.001(3)
O12 0.022(4) 0.014(4) 0.021(4) -0.005(3) 0.002(3) -0.006(3)
O13 0.024(4) 0.018(4) 0.021(4) -0.001(3) -0.001(3) 0.001(4)
O14 0.023(4) 0.031(5) 0.049(5) -0.024(4) 0.011(4) -0.001(4)
O15 0.026(5) 0.037(5) 0.033(4) -0.009(4) 0.004(3) -0.015(4)
O16 0.040(5) 0.035(5) 0.023(4) 0.000(4) -0.010(4) -0.010(4)
O17 0.036(5) 0.030(5) 0.020(4) -0.009(4) -0.005(3) -0.002(4)
O18 0.025(5) 0.025(5) 0.041(4) 0.004(4) -0.009(3) -0.010(4)

loop_
_atom_type_symbol
_atom_type_description
_atom_type_scat_dispersion_real
_atom_type_scat_dispersion_imag
_atom_type_scat_source
C C 0.0033 0.0016 'International Tables Vol C Tables 4.2.6.8 and 6.1.1.4'
H H 0.0000 0.0000 'International Tables Vol C Tables 4.2.6.8 and 6.1.1.4'
N N 0.0061 0.0033 'International Tables Vol C Tables 4.2.6.8 and 6.1.1.4'
O O 0.0106 0.0060 'International Tables Vol C Tables 4.2.6.8 and 6.1.1.4'
Si Si 0.0817 0.0704 'International Tables Vol C Tables 4.2.6.8 and 6.1.1.4'
Ge Ge 0.1547 1.8001 'International Tables Vol C Tables 4.2.6.8 and 6.1.1.4'
Rb Rb -0.9393 2.9676 'International Tables Vol C Tables 4.2.6.8 and 6.1.1.4'

loop_
_geom_angle_atom_site_label_1
_geom_angle_atom_site_label_2
_geom_angle_atom_site_label_3
_geom_angle
O1 Rb1 O5 99.67(15)
O1 Rb1 O3 100.25(17)
O5 Rb1 O3 91.24(17)
O1 Rb1 O6 141.13(17)
O5 Rb1 O6 60.51(17)
O3 Rb1 O6 112.39(16)
O1 Rb1 O4 122.10(15)
O5 Rb1 O4 131.85(15)
O3 Rb1 O4 60.84(16)
O6 Rb1 O4 92.88(16)
O1 Rb1 O2 60.83(16)
O5 Rb1 O2 121.16(17)
O3 Rb1 O2 143.48(17)
O6 Rb1 O2 99.09(17)
O4 Rb1 O2 100.96(15)
O1 Rb1 N2 119.69(17)
O5 Rb1 N2 119.97(19)
O3 Rb1 N2 120.43(18)
O6 Rb1 N2 60.46(18)
O4 Rb1 N2 60.76(19)
O2 Rb1 N2 60.05(17)
O1 Rb1 N1 60.94(17)
O5 Rb1 N1 60.02(18)
O3 Rb1 N1 58.89(18)
O6 Rb1 N1 119.38(18)
O4 Rb1 N1 118.63(19)
O2 Rb1 N1 120.65(17)
N2 Rb1 N1 179.3(2)
O1 Rb1 C10 125.99(19)
O5 Rb1 C10 114.12(18)
O3 Rb1 C10 41.84(17)
O6 Rb1 C10 92.81(18)
O4 Rb1 C10 21.38(15)
O2 Rb1 C10 121.95(17)
N2 Rb1 C10 78.6(2)
N1 Rb1 C10 100.7(2)
O1 Rb1 C15 119.40(18)
O5 Rb1 C15 20.75(17)
O3 Rb1 C15 93.45(19)
O6 Rb1 C15 41.20(18)
O4 Rb1 C15 116.12(18)
O2 Rb1 C15 122.9(2)
N2 Rb1 C15 101.6(2)
N1 Rb1 C15 78.2(2)
C10 Rb1 C15 102.8(2)
O1 Rb1 C3 21.22(18)
O5 Rb1 C3 103.36(17)
O3 Rb1 C3 120.65(18)
O6 Rb1 C3 124.98(19)
O4 Rb1 C3 124.36(17)
O2 Rb1 C3 41.03(17)
N2 Rb1 C3 101.05(19)
N1 Rb1 C3 79.64(19)
C10 Rb1 C3 136.88(19)
C15 Rb1 C3 119.1(2)
O1 Rb1 C17 132.8(2)
O5 Rb1 C17 77.82(19)
O3 Rb1 C17 126.75(19)
O6 Rb1 C17 20.71(16)
O4 Rb1 C17 88.56(19)
O2 Rb1 C17 80.06(19)
N2 Rb1 C17 42.16(19)
N1 Rb1 C17 137.8(2)
C10 Rb1 C17 96.0(2)
C15 Rb1 C17 60.4(2)
C3 Rb1 C17 112.6(2)
O10 Rb2 O11 137.16(17)
O10 Rb2 O12 96.10(16)
O11 Rb2 O12 59.66(16)
O10 Rb2 O7 116.19(17)
O11 Rb2 O7 101.52(16)
O12 Rb2 O7 142.40(15)
O10 Rb2 O8 95.11(16)
O11 Rb2 O8 122.72(16)
O12 Rb2 O8 101.94(17)
O7 Rb2 O8 58.72(16)
O10 Rb2 O9 60.83(15)
O11 Rb2 O9 96.22(17)
O12 Rb2 O9 115.63(16)
O7 Rb2 O9 97.53(16)
O8 Rb2 O9 136.28(18)
O10 Rb2 N3 120.11(17)
O11 Rb2 N3 61.62(18)
O12 Rb2 N3 120.19(19)
O7 Rb2 N3 60.51(18)
O8 Rb2 N3 118.37(17)
O9 Rb2 N3 60.82(16)
O10 Rb2 N4 60.08(17)
O11 Rb2 N4 119.59(18)
O12 Rb2 N4 61.27(19)
O7 Rb2 N4 117.76(18)
O8 Rb2 N4 59.98(17)
O9 Rb2 N4 119.76(17)
N3 Rb2 N4 178.2(2)
O10 Rb2 C33 120.24(18)
O11 Rb2 C33 20.98(15)
O12 Rb2 C33 40.57(17)
O7 Rb2 C33 121.80(18)
O8 Rb2 C33 126.01(19)
O9 Rb2 C33 97.55(19)
N3 Rb2 C33 79.62(19)
N4 Rb2 C33 101.82(19)
O10 Rb2 C28 21.13(17)
O11 Rb2 C28 121.08(19)
O12 Rb2 C28 98.44(19)
O7 Rb2 C28 118.69(19)
O8 Rb2 C28 114.82(19)
O9 Rb2 C28 41.11(17)
N3 Rb2 C28 101.85(18)
N4 Rb2 C28 78.67(19)
C33 Rb2 C28 109.2(2)
O10 Rb2 C27 40.54(17)
O11 Rb2 C27 115.91(18)
O12 Rb2 C27 116.86(18)
O7 Rb2 C27 100.53(18)
O8 Rb2 C27 120.25(19)
O9 Rb2 C27 21.41(17)
N3 Rb2 C27 79.70(18)
N4 Rb2 C27 100.57(19)
C33 Rb2 C27 112.7(2)
C28 Rb2 C27 23.53(17)
O10 Rb2 C35 90.44(18)
O11 Rb2 C35 76.60(19)
O12 Rb2 C35 20.52(19)
O7 Rb2 C35 133.45(18)
O8 Rb2 C35 82.8(2)
O9 Rb2 C35 129.01(18)
N3 Rb2 C35 138.2(2)
N4 Rb2 C35 43.0(2)
C33 Rb2 C35 59.6(2)
C28 Rb2 C35 100.0(2)
C27 Rb2 C35 122.48(19)
O15 Rb3 O14 144.78(18)
O15 Rb3 O16 59.3(2)
O14 Rb3 O16 101.6(2)
O15 Rb3 O18 111.03(17)
O14 Rb3 O18 98.70(18)
O16 Rb3 O18 93.55(18)
O15 Rb3 O13 103.61(17)
O14 Rb3 O13 58.71(19)
O16 Rb3 O13 121.34(17)
O18 Rb3 O13 140.22(17)
O15 Rb3 O17 95.44(19)
O14 Rb3 O17 115.93(18)
O16 Rb3 O17 136.33(17)
O18 Rb3 O17 60.75(19)
O13 Rb3 O17 97.78(17)
O15 Rb3 N5 62.0(2)
O14 Rb3 N5 118.8(2)
O16 Rb3 N5 119.6(2)
O18 Rb3 N5 119.7(2)
O13 Rb3 N5 61.50(19)
O17 Rb3 N5 60.74(19)
O15 Rb3 N6 117.9(2)
O14 Rb3 N6 61.6(2)
O16 Rb3 N6 60.3(2)
O18 Rb3 N6 59.9(2)
O13 Rb3 N6 118.9(2)
O17 Rb3 N6 118.9(2)
N5 Rb3 N6 179.5(2)
O15 Rb3 C44 21.0(2)
O14 Rb3 C44 135.9(2)
O16 Rb3 C44 76.4(2)
O18 Rb3 C44 125.4(2)
O13 Rb3 C44 84.3(2)
O17 Rb3 C44 90.2(2)
N5 Rb3 C44 43.3(2)
N6 Rb3 C44 136.7(3)
O15 Rb3 C46 40.2(2)
O14 Rb3 C46 121.8(2)
O16 Rb3 C46 20.7(2)
O18 Rb3 C46 94.4(2)
O13 Rb3 C46 125.1(2)
O17 Rb3 C46 119.9(2)
N5 Rb3 C46 102.0(2)
N6 Rb3 C46 77.8(3)
C44 Rb3 C46 59.4(3)
O15 Rb3 C37 71.6(2)
O14 Rb3 C37 98.9(2)
O16 Rb3 C37 119.6(2)
O18 Rb3 C37 137.9(2)
O13 Rb3 C37 40.28(19)
O17 Rb3 C37 77.2(2)
N5 Rb3 C37 22.29(19)
N6 Rb3 C37 158.2(2)
C44 Rb3 C37 50.7(2)
C46 Rb3 C37 108.0(2)
O15 Rb3 C52 112.6(2)
O14 Rb3 C52 101.9(2)
O16 Rb3 C52 112.7(2)
O18 Rb3 C52 20.9(2)
O13 Rb3 C52 124.9(2)
O17 Rb3 C52 40.7(2)
N5 Rb3 C52 101.1(2)
N6 Rb3 C52 78.5(2)
C44 Rb3 C52 119.7(2)
C46 Rb3 C52 109.2(2)
C37 Rb3 C52 117.4(2)
Ge6 Ge2 Ge7 65.74(4)
Ge6 Ge2 Ge1 58.99(5)
Ge7 Ge2 Ge1 106.25(6)
Ge6 Ge2 Ge3 106.15(5)
Ge7 Ge2 Ge3 59.11(4)
Ge1 Ge2 Ge3 93.90(5)
Ge4 Ge3 Ge7 100.14(7)
Ge4 Ge3 Ge8 58.72(6)
Ge7 Ge3 Ge8 65.25(4)
Ge4 Ge3 Ge2 82.94(7)
Ge7 Ge3 Ge2 59.07(4)
Ge8 Ge3 Ge2 102.61(5)
Ge1 Ge4 Ge3 99.29(11)
Ge1 Ge4 Ge8 111.73(9)
Ge3 Ge4 Ge8 62.83(7)
Ge1 Ge4 Ge5 62.61(6)
Ge3 Ge4 Ge5 112.29(10)
Ge8 Ge4 Ge5 66.27(6)
Ge4 Ge1 Ge6 100.63(7)
Ge4 Ge1 Ge2 83.86(8)
Ge6 Ge1 Ge2 59.39(5)
Ge4 Ge1 Ge5 59.06(6)
Ge6 Ge1 Ge5 65.51(5)
Ge2 Ge1 Ge5 103.74(6)
Ge4 Ge8 Ge9 105.97(6)
Ge4 Ge8 Ge3 58.44(7)
Ge9 Ge8 Ge3 108.89(5)
Ge4 Ge8 Ge5 56.90(6)
Ge9 Ge8 Ge5 57.34(4)
Ge3 Ge8 Ge5 101.98(5)
Ge4 Ge8 Ge7 93.98(7)
Ge9 Ge8 Ge7 56.93(4)
Ge3 Ge8 Ge7 56.33(4)
Ge5 Ge8 Ge7 90.29(4)
Ge4 Ge5 Ge9 105.60(7)
Ge4 Ge5 Ge1 58.33(6)
Ge9 Ge5 Ge1 108.37(6)
Ge4 Ge5 Ge8 56.83(5)
Ge9 Ge5 Ge8 56.98(4)
Ge1 Ge5 Ge8 101.51(5)
Ge4 Ge5 Ge6 93.67(8)
Ge9 Ge5 Ge6 57.00(4)
Ge1 Ge5 Ge6 55.84(4)
Ge8 Ge5 Ge6 89.98(5)
Ge1 Ge6 Ge2 61.63(5)
Ge1 Ge6 Ge9 110.79(6)
Ge2 Ge6 Ge9 109.31(5)
Ge1 Ge6 Ge7 102.21(5)
Ge2 Ge6 Ge7 57.50(4)
Ge9 Ge6 Ge7 57.14(4)
Ge1 Ge6 Ge5 58.65(5)
Ge2 Ge6 Ge5 100.55(5)
Ge9 Ge6 Ge5 56.84(4)
Ge7 Ge6 Ge5 90.32(5)
Ge9 Ge7 Ge2 108.61(5)
Ge9 Ge7 Ge3 110.32(5)
Ge2 Ge7 Ge3 61.82(4)
Ge9 Ge7 Ge6 57.12(4)
Ge2 Ge7 Ge6 56.75(4)
Ge3 Ge7 Ge6 101.65(5)
Ge9 Ge7 Ge8 56.38(4)
Ge2 Ge7 Ge8 99.82(5)
Ge3 Ge7 Ge8 58.42(4)
Ge6 Ge7 Ge8 89.41(5)
Ge8 Ge9 Ge5 65.69(4)
Ge8 Ge9 Ge6 100.66(5)
Ge5 Ge9 Ge6 66.16(5)
Ge8 Ge9 Ge7 66.69(4)
Ge5 Ge9 Ge7 101.10(5)
Ge6 Ge9 Ge7 65.74(4)
N1 C1 C2 116.6(8)
N1 C1 Rb1 51.3(4)
C2 C1 Rb1 76.5(5)
O1 C2 C1 110.0(7)
O1 C2 Rb1 43.2(3)
C1 C2 Rb1 80.4(5)
O1 C3 C4 109.6(7)
O1 C3 Rb1 45.3(3)
C4 C3 Rb1 79.4(5)
O2 C4 C3 109.9(7)
O2 C4 Rb1 47.1(4)
C3 C4 Rb1 77.0(5)
O2 C5 C6 110.2(7)
O2 C5 Rb1 45.4(4)
C6 C5 Rb1 81.3(5)
N2 C6 C5 114.4(8)
N1 C7 C8 114.9(7)
O3 C8 C7 108.3(7)
O3 C8 Rb1 42.1(4)
C7 C8 Rb1 81.6(5)
O3 C9 C10 110.9(7)
O3 C9 Rb1 44.5(4)
C10 C9 Rb1 75.3(5)
O4 C10 C9 111.7(7)
O4 C10 Rb1 48.9(4)
C9 C10 Rb1 80.9(5)
O4 C11 C12 110.3(7)
O4 C11 Rb1 43.7(4)
C12 C11 Rb1 79.0(5)
N2 C12 C11 114.5(7)
N1 C13 C14 112.8(7)
O5 C14 C13 110.2(7)
O5 C14 Rb1 41.4(3)
C13 C14 Rb1 79.8(4)
O5 C15 C16 111.4(7)
O5 C15 Rb1 46.4(4)
C16 C15 Rb1 80.8(5)
O6 C16 C15 107.6(8)
O6 C16 Rb1 45.9(4)
C15 C16 Rb1 75.3(5)
O6 C17 C18 110.9(9)
O6 C17 Rb1 46.0(4)
C18 C17 Rb1 82.3(6)
N2 C18 C17 115.3(7)
N3 C19 C20 113.6(7)
O7 C20 C19 110.4(7)
O7 C20 Rb2 44.6(4)
C19 C20 Rb2 80.7(5)
O7 C21 C22 111.1(7)
O7 C21 Rb2 44.3(4)
C22 C21 Rb2 79.5(5)
O8 C22 C21 109.3(8)
O8 C23 C24 108.9(8)
N4 C24 C23 114.0(7)
N3 C25 C26 115.6(8)
N3 C25 Rb2 50.1(4)
C26 C25 Rb2 77.5(5)
O9 C26 C25 109.4(7)
O9 C26 Rb2 45.7(3)
C25 C26 Rb2 79.2(5)
O9 C27 C28 110.9(7)
O9 C27 Rb2 47.7(3)
C28 C27 Rb2 78.0(5)
O10 C28 C27 109.2(7)
O10 C28 Rb2 46.0(4)
C27 C28 Rb2 78.5(5)
O10 C29 C30 109.6(7)
O10 C29 Rb2 43.4(3)
C30 C29 Rb2 80.7(4)
N4 C30 C29 114.4(8)
N3 C31 C32 116.1(7)
N3 C31 Rb2 51.1(4)
C32 C31 Rb2 78.2(5)
O11 C32 C31 110.8(7)
O11 C32 Rb2 44.2(4)
C31 C32 Rb2 78.2(5)
O11 C33 C34 110.5(7)
O11 C33 Rb2 46.5(4)
C34 C33 Rb2 80.3(6)
O12 C34 C33 110.3(8)
O12 C34 Rb2 44.9(4)
C33 C34 Rb2 76.3(5)
O12 C35 C36 110.4(7)
O12 C35 Rb2 46.0(4)
C36 C35 Rb2 81.6(5)
C35 C36 N4 115.8(7)
N5 C37 C38 115.8(8)
N5 C37 Rb3 50.8(4)
C38 C37 Rb3 79.7(6)
O13 C38 C37 109.6(8)
O13 C38 Rb3 45.6(4)
C37 C38 Rb3 77.2(5)
O13 C39 C40 112.7(9)
O13 C39 Rb3 45.9(4)
C40 C39 Rb3 81.5(5)
O14 C40 C39 108.6(8)
O14 C41 C42 107.9(10)
O14 C41 Rb3 44.4(4)
C42 C41 Rb3 78.2(6)
N6 C42 C41 116.3(9)
N6 C42 Rb3 51.0(5)
C41 C42 Rb3 78.4(6)
N5 C43 C44 115.4(8)
N5 C43 Rb3 50.1(4)
C44 C43 Rb3 75.2(6)
O15 C44 C43 110.9(8)
O15 C44 Rb3 46.7(4)
C43 C44 Rb3 81.5(5)
O15 C45 C46 111.0(8)
O15 C45 Rb3 43.9(4)
C46 C45 Rb3 77.8(6)
O16 C46 C45 110.9(9)
O16 C46 Rb3 46.2(5)
C45 C46 Rb3 79.3(6)
O16 C47 C48 111.6(9)
O16 C47 Rb3 43.9(4)
C48 C47 Rb3 77.8(6)
N6 C48 C47 113.1(9)
N6 C48 Rb3 48.9(5)
C47 C48 Rb3 79.0(6)
N5 C49 C50 114.9(9)
N5 C49 Rb3 48.2(5)
C50 C49 Rb3 78.4(6)
O17 C50 C49 109.2(8)
O17 C50 Rb3 44.2(4)
C49 C50 Rb3 77.7(6)
O17 C51 C52 109.4(8)
O17 C51 Rb3 46.4(5)
C52 C51 Rb3 77.6(6)
O18 C52 C51 112.8(8)
O18 C52 Rb3 46.5(4)
C51 C52 Rb3 79.1(5)
O18 C53 C54 109.3(9)
O18 C53 Rb3 44.1(4)
C54 C53 Rb3 79.3(6)
N6 C54 C53 115.4(9)
C7 N1 C1 110.9(7)
C7 N1 C13 111.6(7)
C1 N1 C13 108.6(7)
C7 N1 Rb1 111.4(5)
C1 N1 Rb1 106.6(4)
C13 N1 Rb1 107.5(5)
C6 N2 C18 109.7(8)
C6 N2 C12 109.2(7)
C18 N2 C12 111.4(6)
C6 N2 Rb1 110.1(5)
C18 N2 Rb1 109.0(5)
C12 N2 Rb1 107.5(5)
C31 N3 C25 111.4(7)
C31 N3 C19 111.7(7)
C25 N3 C19 109.4(7)
C31 N3 Rb2 106.6(5)
C25 N3 Rb2 108.0(5)
C19 N3 Rb2 109.6(5)
C30 N4 C24 110.7(7)
C30 N4 C36 111.4(7)
C24 N4 C36 108.7(7)
C30 N4 Rb2 108.9(5)
C24 N4 Rb2 109.7(5)
C36 N4 Rb2 107.4(5)
C49 N5 C37 110.4(8)
C49 N5 C43 110.1(8)
C37 N5 C43 110.9(7)
C49 N5 Rb3 110.8(6)
C37 N5 Rb3 106.9(6)
C43 N5 Rb3 107.5(6)
C48 N6 C54 110.7(9)
C48 N6 C42 109.6(9)
C54 N6 C42 109.6(8)
C48 N6 Rb3 109.9(6)
C54 N6 Rb3 110.7(6)
C42 N6 Rb3 106.2(6)
C2 O1 C3 109.8(6)
C2 O1 Rb1 116.9(4)
C3 O1 Rb1 113.5(5)
C5 O2 C4 111.7(6)
C5 O2 Rb1 114.3(5)
C4 O2 Rb1 111.8(5)
C8 O3 C9 110.6(6)
C8 O3 Rb1 118.5(5)
C9 O3 Rb1 115.0(5)
C10 O4 C11 111.0(6)
C10 O4 Rb1 109.7(4)
C11 O4 Rb1 116.7(5)
C15 O5 C14 111.9(6)
C15 O5 Rb1 112.9(5)
C14 O5 Rb1 119.3(5)
C17 O6 C16 111.2(8)
C17 O6 Rb1 113.3(5)
C16 O6 Rb1 113.1(5)
C20 O7 C21 111.3(6)
C20 O7 Rb2 115.3(5)
C21 O7 Rb2 115.5(5)
C22 O8 C23 111.3(7)
C22 O8 Rb2 116.2(5)
C23 O8 Rb2 118.4(5)
C26 O9 C27 112.7(7)
C26 O9 Rb2 114.0(4)
C27 O9 Rb2 110.9(4)
C29 O10 C28 110.1(6)
C29 O10 Rb2 116.7(5)
C28 O10 Rb2 112.9(5)
C32 O11 C33 112.2(7)
C32 O11 Rb2 115.8(5)
C33 O11 Rb2 112.5(5)
C34 O12 C35 111.9(7)
C34 O12 Rb2 115.0(5)
C35 O12 Rb2 113.5(5)
C39 O13 C38 111.5(8)
C39 O13 Rb3 113.5(5)
C38 O13 Rb3 113.7(5)
C41 O14 C40 110.6(8)
C41 O14 Rb3 115.4(6)
C40 O14 Rb3 119.5(5)
C44 O15 C45 110.9(8)
C44 O15 Rb3 112.3(5)
C45 O15 Rb3 115.9(6)
C46 O16 C47 113.0(8)
C46 O16 Rb3 113.1(6)
C47 O16 Rb3 116.0(6)
C50 O17 C51 109.9(7)
C50 O17 Rb3 115.7(5)
C51 O17 Rb3 112.2(6)
C53 O18 C52 111.0(7)
C53 O18 Rb3 116.1(6)
C52 O18 Rb3 112.7(5)

loop_
_geom_bond_atom_site_label_1
_geom_bond_atom_site_label_2
_geom_bond_distance
Rb1 O1 2.829(5)
Rb1 O5 2.840(5)
Rb1 O3 2.851(6)
Rb1 O6 2.880(6)
Rb1 O4 2.894(6)
Rb1 O2 2.905(5)
Rb1 N2 3.039(7)
Rb1 N1 3.047(7)
Rb1 C10 3.614(9)
Rb1 C15 3.614(8)
Rb1 C3 3.653(8)
Rb1 C17 3.677(10)
Rb2 O10 2.860(5)
Rb2 O11 2.865(6)
Rb2 O12 2.882(6)
Rb2 O7 2.888(6)
Rb2 O8 2.893(6)
Rb2 O9 2.905(5)
Rb2 N3 3.008(7)
Rb2 N4 3.029(7)
Rb2 C33 3.648(10)
Rb2 C28 3.663(8)
Rb2 C27 3.669(8)
Rb2 C35 3.675(9)
Rb3 O15 2.850(6)
Rb3 O14 2.863(6)
Rb3 O16 2.884(7)
Rb3 O18 2.896(6)
Rb3 O13 2.898(6)
Rb3 O17 2.901(7)
Rb3 N5 2.981(8)
Rb3 N6 2.987(8)
Rb3 C44 3.622(10)
Rb3 C46 3.677(10)
Rb3 C37 3.682(9)
Rb3 C52 3.687(9)
Ge2 Ge6 2.5681(17)
Ge2 Ge7 2.5899(14)
Ge2 Ge1 2.626(2)
Ge2 Ge3 2.6615(15)
Ge3 Ge4 2.540(3)
Ge3 Ge7 2.5910(14)
Ge3 Ge8 2.6521(16)
Ge4 Ge1 2.530(3)
Ge4 Ge8 2.548(2)
Ge4 Ge5 2.550(2)
Ge1 Ge6 2.5575(16)
Ge1 Ge5 2.6395(17)
Ge8 Ge9 2.5636(14)
Ge8 Ge5 2.7864(15)
Ge8 Ge7 2.8271(16)
Ge5 Ge9 2.5741(16)
Ge5 Ge6 2.8126(17)
Ge6 Ge9 2.5790(15)
Ge6 Ge7 2.7997(16)
Ge7 Ge9 2.5797(17)
C1 N1 1.469(9)
C1 C2 1.489(12)
C2 O1 1.409(9)
C3 O1 1.442(10)
C3 C4 1.502(11)
C4 O2 1.432(9)
C5 O2 1.412(9)
C5 C6 1.515(11)
C6 N2 1.457(10)
C7 N1 1.457(11)
C7 C8 1.516(11)
C8 O3 1.419(9)
C9 O3 1.428(9)
C9 C10 1.506(11)
C10 O4 1.399(9)
C11 O4 1.410(9)
C11 C12 1.518(12)
C12 N2 1.487(11)
C13 N1 1.494(10)
C13 C14 1.500(11)
C14 O5 1.415(10)
C15 O5 1.390(9)
C15 C16 1.517(12)
C16 O6 1.439(10)
C17 O6 1.416(10)
C17 C18 1.482(11)
C18 N2 1.463(10)
C19 N3 1.490(11)
C19 C20 1.502(11)
C20 O7 1.414(9)
C21 O7 1.426(9)
C21 C22 1.483(11)
C22 O8 1.435(10)
C23 O8 1.449(9)
C23 C24 1.522(12)
C24 N4 1.481(10)
C25 N3 1.464(10)
C25 C26 1.501(11)
C26 O9 1.406(9)
C27 O9 1.434(9)
C27 C28 1.495(11)
C28 O10 1.433(9)
C29 O10 1.422(9)
C29 C30 1.485(11)
C30 N4 1.479(10)
C31 N3 1.461(11)
C31 C32 1.510(12)
C32 O11 1.407(9)
C33 O11 1.414(9)
C33 C34 1.490(11)
C34 O12 1.404(10)
C35 O12 1.405(10)
C35 C36 1.489(12)
C36 N4 1.496(11)
C37 N5 1.460(10)
C37 C38 1.480(12)
C38 O13 1.434(11)
C39 O13 1.420(10)
C39 C40 1.489(14)
C40 O14 1.433(10)
C41 O14 1.410(12)
C41 C42 1.497(13)
C42 N6 1.492(12)
C43 N5 1.479(11)
C43 C44 1.485(14)
C44 O15 1.400(12)
C45 O15 1.419(12)
C45 C46 1.460(14)
C46 O16 1.414(11)
C47 O16 1.436(12)
C47 C48 1.499(13)
C48 N6 1.433(12)
C49 N5 1.432(11)
C49 C50 1.554(11)
C50 O17 1.425(11)
C51 O17 1.459(10)
C51 C52 1.491(13)
C52 O18 1.424(11)
C53 O18 1.407(11)
C53 C54 1.502(14)
C54 N6 1.459(11)
